data_7252107
loop_
_publ_author_name
'Ksi\;a\.zkiewicz, Olga'
'Palusiak, Marcin'
'Kinart, Zdzis\/law'
'Wzgarda-Raj, Kinga'

_publ_section_title
;
 When Does Cytosine Dimerize? A Protonation Window for the Charge- and
 Resonance-Assisted [CytH+&#x2026;Cyt] Synthon
;
_journal_name_full 'Physical Chemistry Chemical Physics'
_journal_paper_doi 10.1039/D6CP00954A
_journal_year 2026
_chemical_formula_moiety 'C7 H3 N2 O7, C4 H6 N3 O, C4 H5 N3 O'
_chemical_formula_sum 'C15 H14 N8 O9'
_chemical_formula_weight 450.34
_space_group_crystal_system triclinic
_space_group_IT_number 2
_space_group_name_Hall '-P 1'
_space_group_name_H-M_alt 'P -1'
_atom_sites_solution_hydrogens mixed
_atom_sites_solution_primary dual
_audit_creation_date 2025-01-07
_audit_creation_method
;
Olex2 1.5
(compiled 2024.02.16 svn.r378c4104 for OlexSys, GUI svn.r6928)
;
_audit_update_record
;
2026-02-26 deposited with the CCDC.	2026-06-09 downloaded from the CCDC.
;
_cell_angle_alpha 93.2367(17)
_cell_angle_beta 95.2184(19)
_cell_angle_gamma 99.8519(19)
_cell_formula_units_Z 2
_cell_length_a 8.3555(2)
_cell_length_b 9.9675(2)
_cell_length_c 10.8443(2)
_cell_measurement_reflns_used 14642
_cell_measurement_temperature 100(2)
_cell_measurement_theta_max 76.3630
_cell_measurement_theta_min 4.0810
_cell_volume 883.75(3)
_computing_molecular_graphics 'Olex2 1.5 (Dolomanov et al., 2009)'
_computing_publication_material 'Olex2 1.5 (Dolomanov et al., 2009)'
_computing_structure_refinement 'SHELXL 2018/3 (Sheldrick, 2015)'
_computing_structure_solution 'SHELXT  (Sheldrick, 2015)'
_diffrn_ambient_environment N~2~
_diffrn_ambient_temperature 100(2)
_diffrn_detector 'Hybrid Pixel Array Detector'
_diffrn_detector_type HyPix
_diffrn_measured_fraction_theta_full 0.999
_diffrn_measured_fraction_theta_max 0.944
_diffrn_measurement_details
;
List of Runs (angles in degrees, time in seconds):

  # Type    Start    End  Width  t~exp~   \w     \q     \k     \f   Frames
#--------------------------------------------------------------------------
  1  \w    -85.00 -22.00   0.50    0.09    --  -91.75 125.00 120.00  126
  2  \w   -119.00 -33.00   0.50    0.05    --  -47.11 -51.00-148.28  172
  3  \w   -119.00 -92.00   0.50    0.05    --  -47.11 -57.00-120.00   54
  4  \w   -119.00 -34.00   0.50    0.05    --  -47.11 -49.00-115.62  170
  5  \w   -119.00 -34.00   0.50    0.05    --  -47.11 -50.00 -47.88  170
  6  \w   -119.00 -92.00   0.50    0.05    --  -47.11 -57.00 -60.00   54
  7  \w   -119.00 -92.00   0.50    0.05    --  -47.11 -57.00 -30.00   54
  8  \w   -119.00 -34.00   0.50    0.05    --  -47.11 -45.00 -69.88  170
  9  \w   -119.00 -33.00   0.50    0.05    --  -47.11 -48.00   8.85  172
 10  \w   -119.00 -34.00   0.50    0.05    --  -47.11 -43.00  44.00  170
 11  \w   -119.00 -34.00   0.50    0.05    --  -47.11 -50.00 120.17  170
 12  \w   -120.00 -34.00   0.50    0.05    --  -47.11 -38.00 150.00  172
 13  \w    -39.00  26.00   0.50    0.05    --  -47.11  38.00 120.00  130
 14  \w    -49.00 -20.00   0.50    0.09    --  -91.75  45.00 150.00   58
 15  \w    -49.00 -20.00   0.50    0.09    --  -91.75  45.00  30.00   58
 16  \w    -70.00  22.00   0.50    0.05    --  -47.11  77.00   0.00  184
 17  \w    -49.00 -20.00   0.50    0.09    --  -91.75  45.00 -90.00   58
 18  \w    -49.00 -20.00   0.50    0.09    --  -91.75  45.00-150.00   58
 19  \w   -163.00 -79.00   0.50    0.09    --  -91.75 -45.00-114.85  168
 20  \w   -163.00-104.00   0.50    0.09    --  -91.75 -77.00-120.00  118
 21  \w   -163.00-104.00   0.50    0.09    --  -91.75 -77.00 -30.00  118
 22  \w   -163.00 -97.00   0.50    0.09    --  -91.75 -61.00   0.00  132
 23  \w   -163.00 -78.00   0.50    0.09    --  -91.75 -52.00   6.82  170
 24  \w   -163.00-104.00   0.50    0.09    --  -91.75 -77.00  90.00  118
 25  \w   -163.00-104.00   0.50    0.09    --  -91.75 -77.00 120.00  118
 26  \w   -163.00 -78.00   0.50    0.09    --  -91.75 -52.00 104.03  170
 27  \w   -163.00 -78.00   0.50    0.09    --  -91.75 -52.00  79.09  170
 28  \w   -163.00 -78.00   0.50    0.09    --  -91.75 -51.00 -84.08  170
 29  \w   -163.00 -78.00   0.50    0.09    --  -91.75 -52.00-120.77  170
 30  \w   -163.00 -78.00   0.50    0.09    --  -91.75 -51.00 -67.08  170
 31  \w   -163.00 -78.00   0.50    0.09    --  -91.75 -50.00 -40.59  170
 32  \w   -163.00 -78.00   0.50    0.09    --  -91.75 -50.00  33.06  170
 33  \w   -163.00 -78.00   0.50    0.09    --  -91.75 -51.00 172.15  170
 34  \w   -163.00 -78.00   0.50    0.09    --  -91.75 -49.00 131.72  170
 35  \w   -163.00 -78.00   0.50    0.09    --  -91.75 -50.00  50.35  170
 36  \w   -163.00 -78.00   0.50    0.09    --  -91.75 -48.00-156.85  170
 37  \w   -163.00-103.00   0.50    0.09    --  -91.75 -95.00-180.00  120
 38  \w   -163.00-103.00   0.50    0.09    --  -91.75 -95.00 -30.00  120
 39  \w     33.00  75.00   0.50    0.09    --  105.58 -61.00  30.00   84
 40  \w     33.00  75.00   0.50    0.09    --  105.58 -61.00   0.00   84
 41  \w     33.00  75.00   0.50    0.09    --  105.58 -61.00 -60.00   84
 42  \w     33.00  75.00   0.50    0.09    --  105.58 -61.00 -90.00   84
 43  \w     33.00  75.00   0.50    0.09    --  105.58 -61.00-120.00   84
 44  \w     34.00  93.00   0.50    0.05    --   47.11-125.00-180.00  118
 45  \w     36.00 111.00   0.50    0.09    --  105.58-125.00-120.00  150
 46  \w     35.00 106.00   0.50    0.09    --  105.58 -99.00-139.36  142
 47  \w     33.00 105.00   0.50    0.09    --  105.58 -95.00 -90.00  144
 48  \w     33.00 105.00   0.50    0.09    --  105.58 -95.00 -60.00  144
 49  \w     33.00 105.00   0.50    0.09    --  105.58 -95.00 -30.00  144
 50  \w     36.00 111.00   0.50    0.09    --  105.58-125.00  90.00  150
 51  \w     33.00 105.00   0.50    0.09    --  105.58 -95.00 120.00  144
 52  \w     33.00 105.00   0.50    0.09    --  105.58 -95.00  90.00  144
 53  \w     34.00 120.00   0.50    0.05    --   47.11  51.00 149.65  172
 54  \w     97.00 178.00   0.50    0.09    --  105.58  61.00   0.00  162
 55  \w     92.00 120.00   0.50    0.05    --   47.11  57.00-180.00   56
;
_diffrn_measurement_device 'four-circle diffractometer'
_diffrn_measurement_device_type 'XtaLAB Synergy, Dualflex, HyPix'
_diffrn_orient_matrix_type 'CrysAlisPro convention (1999,Acta A55,543-557)'
_diffrn_orient_matrix_UB_11 -0.0600022000
_diffrn_orient_matrix_UB_12 0.1306647000
_diffrn_orient_matrix_UB_13 -0.0389797000
_diffrn_orient_matrix_UB_21 0.1572865000
_diffrn_orient_matrix_UB_22 0.0872434000
_diffrn_orient_matrix_UB_23 0.0668520000
_diffrn_orient_matrix_UB_31 0.0839707000
_diffrn_orient_matrix_UB_32 -0.0075850000
_diffrn_orient_matrix_UB_33 -0.1202977000
_diffrn_radiation_monochromator mirror
_diffrn_radiation_probe x-ray
_diffrn_radiation_type CuK\a
_diffrn_radiation_wavelength 1.54184
_diffrn_reflns_av_R_equivalents 0.0340
_diffrn_reflns_av_unetI/netI 0.0185
_diffrn_reflns_Laue_measured_fraction_full 0.999
_diffrn_reflns_Laue_measured_fraction_max 0.944
_diffrn_reflns_limit_h_max 10
_diffrn_reflns_limit_h_min -10
_diffrn_reflns_limit_k_max 12
_diffrn_reflns_limit_k_min -12
_diffrn_reflns_limit_l_max 12
_diffrn_reflns_limit_l_min -13
_diffrn_reflns_number 22892
_diffrn_reflns_point_group_measured_fraction_full 0.999
_diffrn_reflns_point_group_measured_fraction_max 0.944
_diffrn_reflns_theta_full 67.684
_diffrn_reflns_theta_max 76.627
_diffrn_reflns_theta_min 4.105
_diffrn_source 'micro-focus sealed X-ray tube'
_diffrn_source_type 'PhotonJet (Cu) X-ray Source'
_exptl_absorpt_coefficient_mu 1.240
_exptl_absorpt_correction_T_max 1.00000
_exptl_absorpt_correction_T_min 0.77368
_exptl_absorpt_correction_type multi-scan
_exptl_absorpt_process_details
;
CrysAlisPro 1.171.42.88a (Rigaku Oxford Diffraction, 2023)
Empirical absorption correction using spherical harmonics,
implemented in SCALE3 ABSPACK scaling algorithm.
;
_exptl_crystal_colour colorless
_exptl_crystal_density_diffrn 1.692
_exptl_crystal_description block
_exptl_crystal_F_000 464
_exptl_crystal_size_max 0.311
_exptl_crystal_size_mid 0.186
_exptl_crystal_size_min 0.110
_refine_diff_density_max 1.393
_refine_diff_density_min -0.456
_refine_diff_density_rms 0.074
_refine_ls_extinction_method none
_refine_ls_goodness_of_fit_ref 1.044
_refine_ls_hydrogen_treatment mixed
_refine_ls_matrix_type full
_refine_ls_number_parameters 305
_refine_ls_number_reflns 3517
_refine_ls_number_restraints 0
_refine_ls_restrained_S_all 1.044
_refine_ls_R_factor_all 0.0515
_refine_ls_R_factor_gt 0.0493
_refine_ls_shift/su_max 0.001
_refine_ls_shift/su_mean 0.000
_refine_ls_structure_factor_coef Fsqd
_refine_ls_weighting_details 'w=1/[\s^2^(Fo^2^)+(0.0973P)^2^+0.4674P] where P=(Fo^2^+2Fc^2^)/3'
_refine_ls_weighting_scheme calc
_refine_ls_wR_factor_gt 0.1413
_refine_ls_wR_factor_ref 0.1441
_reflns_Friedel_coverage 0.000
_reflns_number_gt 3263
_reflns_number_total 3517
_reflns_threshold_expression 'I > 2\s(I)'
_cod_data_source_file d6cp00954a2.cif
_cod_data_source_block exp_2045_auto
_cod_database_code 7252107
_shelx_shelxl_version_number 2018/3
_chemical_oxdiff_formula 'C15 H12 N8 O9'
_shelx_space_group_comment
;
The symmetry employed for this shelxl refinement is uniquely defined
by the following loop, which should always be used as a source of
symmetry information in preference to the above space-group names.
They are only intended as comments.
;
_olex2_refinement_description
;
1. Fixed Uiso
 At 1.2 times of:
  All C(H) groups, All N(H,H) groups
2.a Aromatic/amide H refined with riding coordinates:
 C15(H15), C19(H19), C10(H10), C9(H9), C4(H4), C3(H3)
2.b X=CH2 refined with riding coordinates:
 N11(H11a,H11b), N5(H5a,H5b)
;
_olex2_submission_special_instructions 'No special instructions were received'
_oxdiff_exptl_absorpt_empirical_details
;
Empirical correction (ABSPACK) includes:
- Absorption correction using spherical harmonics
- Frame scaling
;
_oxdiff_exptl_absorpt_empirical_full_max 1.272
_oxdiff_exptl_absorpt_empirical_full_min 0.718

loop_
_space_group_symop_operation_xyz
'x, y, z'
'-x, -y, -z'

loop_
_atom_site_label
_atom_site_type_symbol
_atom_site_fract_x
_atom_site_fract_y
_atom_site_fract_z
_atom_site_U_iso_or_equiv
_atom_site_adp_type
_atom_site_occupancy
_atom_site_site_symmetry_order
_atom_site_calc_flag
_atom_site_refinement_flags_posn
_atom_site_refinement_flags_adp
_atom_site_refinement_flags_occupancy
_atom_site_disorder_assembly
_atom_site_disorder_group
O7 O -0.29727(14) 0.04371(13) 0.97788(11) 0.0226(3) Uani 1 1 d . . . . .
O1 O 0.17192(14) 0.09479(12) 0.67967(11) 0.0232(3) Uani 1 1 d . . . . .
O28 O 0.73101(16) 0.35896(14) 0.84443(12) 0.0279(3) Uani 1 1 d . . . . .
O21 O 1.20686(15) 0.33935(13) 0.33796(12) 0.0273(3) Uani 1 1 d . . . . .
O29 O 0.61283(14) 0.25643(12) 0.66497(11) 0.0248(3) Uani 1 1 d . . . . .
O22 O 0.95338(15) 0.23770(13) 0.31805(11) 0.0263(3) Uani 1 1 d . . . . .
O25 O 1.29545(17) 0.63980(14) 0.85095(13) 0.0353(3) Uani 1 1 d . . . . .
N8 N -0.49948(17) -0.05618(14) 0.83210(13) 0.0200(3) Uani 1 1 d . . . . .
N12 N -0.23076(17) 0.00905(14) 0.78101(13) 0.0195(3) Uani 1 1 d . . . . .
N2 N 0.35622(17) 0.22708(14) 0.82388(13) 0.0198(3) Uani 1 1 d . . . . .
N6 N 0.08971(17) 0.15241(14) 0.86595(12) 0.0185(3) Uani 1 1 d . . . . .
O26 O 1.01114(17) 0.47952(14) 0.86606(13) 0.0347(3) Uani 1 1 d . . . . .
N11 N -0.17287(18) -0.02489(15) 0.58100(13) 0.0218(3) Uani 1 1 d . . . . .
H11A H -0.071085 0.013576 0.604861 0.026 Uiso 1 1 calc R U . . .
H11B H -0.202080 -0.054559 0.502865 0.026 Uiso 1 1 calc R U . . .
O24 O 1.45485(16) 0.53920(15) 0.74585(15) 0.0394(4) Uani 1 1 d . . . . .
N20 N 1.07412(17) 0.30465(14) 0.38108(13) 0.0217(3) Uani 1 1 d . . . . .
N5 N -0.00212(19) 0.20736(16) 1.05124(14) 0.0272(3) Uani 1 1 d . . . . .
H5A H -0.098226 0.159374 1.023051 0.033 Uiso 1 1 calc R U . . .
H5B H 0.012882 0.248462 1.126423 0.033 Uiso 1 1 calc R U . . .
N23 N 1.31891(19) 0.55558(15) 0.77064(14) 0.0260(3) Uani 1 1 d . . . . .
C18 C 0.8939(2) 0.35752(16) 0.67728(15) 0.0195(3) Uani 1 1 d . . . . .
C27 C 0.7336(2) 0.32086(17) 0.72918(15) 0.0210(4) Uani 1 1 d . . . . .
C14 C 1.0607(2) 0.34663(16) 0.50905(15) 0.0200(4) Uani 1 1 d . . . . .
C7 C -0.3394(2) 0.00075(16) 0.86679(15) 0.0186(3) Uani 1 1 d . . . . .
C1 C 0.2056(2) 0.15458(16) 0.78314(15) 0.0190(3) Uani 1 1 d . . . . .
C15 C 1.1956(2) 0.42378(16) 0.57928(16) 0.0208(4) Uani 1 1 d . . . . .
H15 H 1.297799 0.443857 0.546351 0.025 Uiso 1 1 calc R U . . .
C16 C 1.1768(2) 0.47088(17) 0.69925(16) 0.0215(4) Uani 1 1 d . . . . .
C17 C 1.0273(2) 0.44009(16) 0.75464(15) 0.0206(4) Uani 1 1 d . . . . .
C19 C 0.9104(2) 0.31344(16) 0.55711(15) 0.0191(3) Uani 1 1 d . . . . .
H19 H 0.819726 0.260598 0.507000 0.023 Uiso 1 1 calc R U . . .
C10 C -0.4484(2) -0.10015(17) 0.62556(15) 0.0209(4) Uani 1 1 d . . . . .
H10 H -0.483304 -0.135239 0.542398 0.025 Uiso 1 1 calc R U . . .
C9 C -0.5527(2) -0.10650(17) 0.71358(15) 0.0207(4) Uani 1 1 d . . . . .
H9 H -0.664238 -0.146406 0.692690 0.025 Uiso 1 1 calc R U . . .
C5 C 0.1176(2) 0.21751(17) 0.98186(15) 0.0212(4) Uani 1 1 d . . . . .
C4 C 0.2771(2) 0.29217(18) 1.02003(16) 0.0235(4) Uani 1 1 d . . . . .
H4 H 0.302388 0.339642 1.099761 0.028 Uiso 1 1 calc R U . . .
C11 C -0.2827(2) -0.03820(16) 0.66315(15) 0.0190(3) Uani 1 1 d . . . . .
C3 C 0.3910(2) 0.29348(17) 0.93968(16) 0.0221(4) Uani 1 1 d . . . . .
H3 H 0.498491 0.341799 0.964036 0.026 Uiso 1 1 calc R U . . .
H6 H -0.009(3) 0.101(2) 0.837(2) 0.023(5) Uiso 1 1 d . . . . .
H8 H -0.568(3) -0.061(2) 0.894(2) 0.031(6) Uiso 1 1 d . . . . .
H2 H 0.426(3) 0.231(3) 0.771(2) 0.038(6) Uiso 1 1 d . . . . .
H28 H 0.837(6) 0.405(4) 0.879(4) 0.108(14) Uiso 1 1 d . . . . .

loop_
_atom_site_aniso_label
_atom_site_aniso_U_11
_atom_site_aniso_U_22
_atom_site_aniso_U_33
_atom_site_aniso_U_23
_atom_site_aniso_U_13
_atom_site_aniso_U_12
O7 0.0182(6) 0.0330(6) 0.0147(6) -0.0035(5) 0.0059(4) -0.0017(5)
O1 0.0202(6) 0.0318(6) 0.0163(6) -0.0039(5) 0.0063(4) 0.0003(5)
O28 0.0235(7) 0.0409(7) 0.0183(6) -0.0018(5) 0.0094(5) 0.0001(5)
O21 0.0248(6) 0.0331(7) 0.0254(7) 0.0014(5) 0.0144(5) 0.0028(5)
O29 0.0193(6) 0.0318(6) 0.0221(6) -0.0018(5) 0.0071(5) 0.0002(5)
O22 0.0221(6) 0.0350(7) 0.0200(6) -0.0048(5) 0.0031(5) 0.0021(5)
O25 0.0355(8) 0.0358(7) 0.0290(7) -0.0092(6) -0.0025(6) -0.0026(6)
N8 0.0152(7) 0.0276(7) 0.0160(7) -0.0010(5) 0.0059(5) -0.0008(5)
N12 0.0166(7) 0.0250(7) 0.0165(7) -0.0004(5) 0.0054(5) 0.0010(5)
N2 0.0156(7) 0.0268(7) 0.0166(7) -0.0005(5) 0.0066(5) 0.0003(5)
N6 0.0154(7) 0.0243(7) 0.0144(7) -0.0019(5) 0.0044(5) -0.0004(5)
O26 0.0350(8) 0.0398(8) 0.0274(7) -0.0023(6) 0.0065(6) 0.0005(6)
N11 0.0189(7) 0.0299(7) 0.0152(6) -0.0030(5) 0.0057(5) -0.0005(5)
O24 0.0181(7) 0.0423(8) 0.0540(9) -0.0037(7) 0.0004(6) -0.0015(6)
N20 0.0213(7) 0.0247(7) 0.0200(7) 0.0020(5) 0.0069(5) 0.0046(6)
N5 0.0213(7) 0.0395(8) 0.0168(7) -0.0092(6) 0.0075(6) -0.0044(6)
N23 0.0233(8) 0.0252(7) 0.0264(8) 0.0016(6) -0.0012(6) -0.0023(6)
C18 0.0174(8) 0.0220(8) 0.0194(8) 0.0028(6) 0.0055(6) 0.0019(6)
C27 0.0200(8) 0.0241(8) 0.0197(8) 0.0021(6) 0.0063(6) 0.0039(6)
C14 0.0214(8) 0.0219(8) 0.0176(8) 0.0012(6) 0.0057(6) 0.0045(6)
C7 0.0170(8) 0.0220(7) 0.0164(7) -0.0001(6) 0.0052(6) 0.0014(6)
C1 0.0184(8) 0.0223(7) 0.0164(8) 0.0012(6) 0.0042(6) 0.0028(6)
C15 0.0179(8) 0.0223(8) 0.0231(8) 0.0041(6) 0.0063(6) 0.0027(6)
C16 0.0189(8) 0.0221(8) 0.0217(8) 0.0004(6) 0.0000(6) 0.0000(6)
C17 0.0230(9) 0.0222(8) 0.0167(8) 0.0015(6) 0.0036(6) 0.0036(6)
C19 0.0184(8) 0.0205(7) 0.0183(8) 0.0011(6) 0.0038(6) 0.0022(6)
C10 0.0199(8) 0.0254(8) 0.0166(8) -0.0013(6) 0.0031(6) 0.0020(6)
C9 0.0166(8) 0.0247(8) 0.0192(8) -0.0011(6) 0.0021(6) -0.0001(6)
C5 0.0218(8) 0.0245(8) 0.0163(8) -0.0013(6) 0.0045(6) 0.0009(6)
C4 0.0216(8) 0.0298(8) 0.0168(8) -0.0046(6) 0.0038(6) -0.0013(7)
C11 0.0200(8) 0.0206(7) 0.0170(8) 0.0003(6) 0.0056(6) 0.0034(6)
C3 0.0187(8) 0.0265(8) 0.0194(8) -0.0001(6) 0.0029(6) -0.0004(6)

loop_
_atom_type_symbol
_atom_type_description
_atom_type_scat_dispersion_real
_atom_type_scat_dispersion_imag
_atom_type_scat_source
C C 0.0181 0.0091 'International Tables Vol C Tables 4.2.6.8 and 6.1.1.4'
H H 0.0000 0.0000 'International Tables Vol C Tables 4.2.6.8 and 6.1.1.4'
N N 0.0311 0.0180 'International Tables Vol C Tables 4.2.6.8 and 6.1.1.4'
O O 0.0492 0.0322 'International Tables Vol C Tables 4.2.6.8 and 6.1.1.4'

loop_
_geom_angle_atom_site_label_1
_geom_angle_atom_site_label_2
_geom_angle_atom_site_label_3
_geom_angle
_geom_angle_site_symmetry_1
_geom_angle_site_symmetry_3
_geom_angle_publ_flag
C27 O28 H28 110(3) . . ?
C7 N8 H8 116.4(15) . . ?
C9 N8 C7 121.81(14) . . ?
C9 N8 H8 121.8(15) . . ?
C11 N12 C7 119.12(14) . . ?
C1 N2 C3 122.37(14) . . ?
C1 N2 H2 115.0(17) . . ?
C3 N2 H2 122.6(17) . . ?
C1 N6 H6 113.7(14) . . ?
C5 N6 C1 124.27(14) . . ?
C5 N6 H6 122.0(14) . . ?
H11A N11 H11B 120.0 . . ?
C11 N11 H11A 120.0 . . ?
C11 N11 H11B 120.0 . . ?
O21 N20 C14 118.61(14) . . ?
O22 N20 O21 122.34(14) . . ?
O22 N20 C14 119.04(14) . . ?
H5A N5 H5B 120.0 . . ?
C5 N5 H5A 120.0 . . ?
C5 N5 H5B 120.0 . . ?
O25 N23 C16 118.24(15) . . ?
O24 N23 O25 123.77(15) . . ?
O24 N23 C16 117.98(15) . . ?
C17 C18 C27 118.57(15) . . ?
C19 C18 C27 119.92(15) . . ?
C19 C18 C17 121.50(15) . . ?
O28 C27 C18 116.03(15) . . ?
O29 C27 O28 122.66(15) . . ?
O29 C27 C18 121.30(15) . . ?
C15 C14 N20 119.04(15) . . ?
C15 C14 C19 121.70(15) . . ?
C19 C14 N20 119.20(15) . . ?
O7 C7 N8 118.86(14) . . ?
O7 C7 N12 121.60(14) . . ?
N12 C7 N8 119.54(14) . . ?
O1 C1 N2 123.35(15) . . ?
O1 C1 N6 120.95(15) . . ?
N2 C1 N6 115.70(14) . . ?
C14 C15 H15 121.0 . . ?
C14 C15 C16 118.05(15) . . ?
C16 C15 H15 121.0 . . ?
C15 C16 N23 117.31(15) . . ?
C15 C16 C17 123.25(15) . . ?
C17 C16 N23 119.44(15) . . ?
O26 C17 C18 121.00(16) . . ?
O26 C17 C16 123.40(16) . . ?
C16 C17 C18 115.58(15) . . ?
C18 C19 C14 119.89(15) . . ?
C18 C19 H19 120.1 . . ?
C14 C19 H19 120.1 . . ?
C9 C10 H10 121.6 . . ?
C9 C10 C11 116.87(15) . . ?
C11 C10 H10 121.6 . . ?
N8 C9 H9 119.8 . . ?
C10 C9 N8 120.44(15) . . ?
C10 C9 H9 119.8 . . ?
N6 C5 C4 117.88(15) . . ?
N5 C5 N6 118.31(15) . . ?
N5 C5 C4 123.82(16) . . ?
C5 C4 H4 121.0 . . ?
C3 C4 C5 117.98(16) . . ?
C3 C4 H4 121.0 . . ?
N12 C11 C10 122.20(15) . . ?
N11 C11 N12 117.24(15) . . ?
N11 C11 C10 120.55(15) . . ?
N2 C3 H3 119.1 . . ?
C4 C3 N2 121.80(16) . . ?
C4 C3 H3 119.1 . . ?

loop_
_geom_bond_atom_site_label_1
_geom_bond_atom_site_label_2
_geom_bond_distance
_geom_bond_site_symmetry_2
_geom_bond_publ_flag
O7 C7 1.254(2) . ?
O1 C1 1.226(2) . ?
O28 C27 1.289(2) . ?
O28 H28 0.96(5) . ?
O21 N20 1.2449(18) . ?
O29 C27 1.231(2) . ?
O22 N20 1.2341(19) . ?
O25 N23 1.227(2) . ?
N8 C7 1.370(2) . ?
N8 C9 1.360(2) . ?
N8 H8 0.92(3) . ?
N12 C7 1.354(2) . ?
N12 C11 1.344(2) . ?
N2 C1 1.361(2) . ?
N2 C3 1.369(2) . ?
N2 H2 0.86(3) . ?
N6 C1 1.378(2) . ?
N6 C5 1.363(2) . ?
N6 H6 0.91(2) . ?
O26 C17 1.276(2) . ?
N11 H11A 0.8800 . ?
N11 H11B 0.8800 . ?
N11 C11 1.332(2) . ?
O24 N23 1.226(2) . ?
N20 C14 1.446(2) . ?
N5 H5A 0.8800 . ?
N5 H5B 0.8800 . ?
N5 C5 1.299(2) . ?
N23 C16 1.462(2) . ?
C18 C27 1.496(2) . ?
C18 C17 1.436(2) . ?
C18 C19 1.378(2) . ?
C14 C15 1.386(2) . ?
C14 C19 1.398(2) . ?
C15 H15 0.9500 . ?
C15 C16 1.390(2) . ?
C16 C17 1.428(2) . ?
C19 H19 0.9500 . ?
C10 H10 0.9500 . ?
C10 C9 1.347(2) . ?
C10 C11 1.428(2) . ?
C9 H9 0.9500 . ?
C5 C4 1.423(2) . ?
C4 H4 0.9500 . ?
C4 C3 1.347(2) . ?
C3 H3 0.9500 . ?

loop_
_geom_torsion_atom_site_label_1
_geom_torsion_atom_site_label_2
_geom_torsion_atom_site_label_3
_geom_torsion_atom_site_label_4
_geom_torsion
_geom_torsion_site_symmetry_1
_geom_torsion_site_symmetry_2
_geom_torsion_site_symmetry_3
_geom_torsion_site_symmetry_4
_geom_torsion_publ_flag
O21 N20 C14 C15 0.0(2) . . . . ?
O21 N20 C14 C19 177.25(14) . . . . ?
O22 N20 C14 C15 -178.94(14) . . . . ?
O22 N20 C14 C19 -1.7(2) . . . . ?
O25 N23 C16 C15 151.82(16) . . . . ?
O25 N23 C16 C17 -28.4(2) . . . . ?
N6 C5 C4 C3 -0.3(2) . . . . ?
O24 N23 C16 C15 -27.5(2) . . . . ?
O24 N23 C16 C17 152.32(17) . . . . ?
N20 C14 C15 C16 175.67(14) . . . . ?
N20 C14 C19 C18 -177.34(14) . . . . ?
N5 C5 C4 C3 179.29(17) . . . . ?
N23 C16 C17 O26 -2.1(3) . . . . ?
N23 C16 C17 C18 179.38(14) . . . . ?
C27 C18 C17 O26 1.3(2) . . . . ?
C27 C18 C17 C16 179.86(14) . . . . ?
C27 C18 C19 C14 -179.38(14) . . . . ?
C14 C15 C16 N23 -178.17(14) . . . . ?
C14 C15 C16 C17 2.1(2) . . . . ?
C7 N8 C9 C10 -0.8(2) . . . . ?
C7 N12 C11 N11 178.29(14) . . . . ?
C7 N12 C11 C10 -1.6(2) . . . . ?
C1 N2 C3 C4 -0.8(3) . . . . ?
C1 N6 C5 N5 -179.90(15) . . . . ?
C1 N6 C5 C4 -0.2(2) . . . . ?
C15 C14 C19 C18 -0.1(2) . . . . ?
C15 C16 C17 O26 177.68(15) . . . . ?
C15 C16 C17 C18 -0.9(2) . . . . ?
C17 C18 C27 O28 -4.8(2) . . . . ?
C17 C18 C27 O29 176.16(15) . . . . ?
C17 C18 C19 C14 1.4(2) . . . . ?
C19 C18 C27 O28 175.95(15) . . . . ?
C19 C18 C27 O29 -3.1(2) . . . . ?
C19 C18 C17 O26 -179.48(15) . . . . ?
C19 C18 C17 C16 -0.9(2) . . . . ?
C19 C14 C15 C16 -1.5(2) . . . . ?
C9 N8 C7 O7 -179.03(15) . . . . ?
C9 N8 C7 N12 0.8(2) . . . . ?
C9 C10 C11 N12 1.5(2) . . . . ?
C9 C10 C11 N11 -178.30(15) . . . . ?
C5 N6 C1 O1 -179.28(15) . . . . ?
C5 N6 C1 N2 0.3(2) . . . . ?
C5 C4 C3 N2 0.8(3) . . . . ?
C11 N12 C7 O7 -179.79(15) . . . . ?
C11 N12 C7 N8 0.4(2) . . . . ?
C11 C10 C9 N8 -0.3(2) . . . . ?
C3 N2 C1 O1 179.76(16) . . . . ?
C3 N2 C1 N6 0.2(2) . . . . ?
